data_1502638
loop_
_publ_author_name
'Thirumurugan, Prakasam'
'Nandakumar, A.'
'Muralidharan, D.'
'Perumal, Paramasivan T.'

_publ_section_title
;
 Simple and Convenient Approach to the Kr&#x20AC;ohnke Pyridine Type
 Synthesis of Functionalized Indol-3-yl Pyridine Derivatives Using
 3-Cyanoacetyl Indole
;
_journal_coeditor_code BT2842
_journal_issue 1
_journal_name_full 'Journal of Combinatorial Chemistry'
_journal_page_first 161
_journal_paper_doi 10.1021/cc9001394
_journal_volume 12
_journal_year 2010
_chemical_formula_iupac 'C25 H15 Br N4'
_chemical_formula_moiety 'C25 H15 Br N4'
_chemical_formula_sum 'C25 H15 Br N4'
_chemical_formula_weight 451.32
_chemical_name_systematic
;
4-(4-Bromophenyl)-6-(1<i>H</i>-indol-3-yl)-2,2'-bipyridine-5-carbonitrile
;
_space_group_IT_number 61
_symmetry_cell_setting orthorhombic
_symmetry_space_group_name_Hall '-P 2ac 2ab'
_symmetry_space_group_name_H-M 'P b c a'
_atom_sites_solution_hydrogens geom
_atom_sites_solution_primary direct
_atom_sites_solution_secondary difmap
_audit_creation_method SHELXL-97
_cell_angle_alpha 90.00
_cell_angle_beta 90.00
_cell_angle_gamma 90.00
_cell_formula_units_Z 8
_cell_length_a 14.7393(4)
_cell_length_b 10.7465(3)
_cell_length_c 25.4251(7)
_cell_measurement_reflns_used 5842
_cell_measurement_temperature 293(2)
_cell_measurement_theta_max 29.4
_cell_measurement_theta_min 1.60
_cell_volume 4027.23(19)
_computing_cell_refinement 'SAINT (Bruker, 2004)'
_computing_data_collection 'APEX2 (Bruker, 2004)'
_computing_data_reduction 'SAINT (Bruker, 2004)'
_computing_molecular_graphics 'ORTEP-3 (Farrugia, 1997)'
_computing_publication_material 'SHELXL97 (Sheldrick, 2008) and PLATON (Spek, 2003)'
_computing_structure_refinement 'SHELXL97 (Sheldrick, 2008)'
_computing_structure_solution 'SHELXS97 (Sheldrick, 2008)'
_diffrn_ambient_temperature 293(2)
_diffrn_measured_fraction_theta_full 1.000
_diffrn_measured_fraction_theta_max 0.997
_diffrn_measurement_device_type 'Bruker Kappa APEXII area-detector'
_diffrn_measurement_method '\w and \f'
_diffrn_radiation_monochromator graphite
_diffrn_radiation_source 'fine-focus sealed tube'
_diffrn_radiation_type MoK\a
_diffrn_radiation_wavelength 0.71073
_diffrn_reflns_av_R_equivalents 0.0572
_diffrn_reflns_av_sigmaI/netI 0.0356
_diffrn_reflns_limit_h_max 20
_diffrn_reflns_limit_h_min -17
_diffrn_reflns_limit_k_max 14
_diffrn_reflns_limit_k_min -14
_diffrn_reflns_limit_l_max 35
_diffrn_reflns_limit_l_min -35
_diffrn_reflns_number 47903
_diffrn_reflns_theta_full 25.00
_diffrn_reflns_theta_max 29.40
_diffrn_reflns_theta_min 1.60
_diffrn_standards_decay_% 0
_diffrn_standards_interval_time 0
_diffrn_standards_number 0
_exptl_absorpt_coefficient_mu 2.061
_exptl_absorpt_correction_T_max 0.635
_exptl_absorpt_correction_T_min 0.556
_exptl_absorpt_correction_type multi-scan
_exptl_absorpt_process_details '(SADABS; Sheldrick, 2001)'
_exptl_crystal_colour Colorless
_exptl_crystal_density_diffrn 1.489
_exptl_crystal_density_method 'not measured'
_exptl_crystal_description Block
_exptl_crystal_F_000 1824
_exptl_crystal_size_max 0.29
_exptl_crystal_size_mid 0.26
_exptl_crystal_size_min 0.22
_refine_diff_density_max 0.418
_refine_diff_density_min -0.578
_refine_ls_extinction_coef 0.0015(2)
_refine_ls_extinction_expression Fc^*^=kFc[1+0.001xFc^2^\l^3^/sin(2\q)]^-1/4^
_refine_ls_extinction_method 'SHELXL97 (Sheldrick, 2008)'
_refine_ls_goodness_of_fit_ref 0.991
_refine_ls_hydrogen_treatment constr
_refine_ls_matrix_type full
_refine_ls_number_parameters 272
_refine_ls_number_reflns 5545
_refine_ls_number_restraints 0
_refine_ls_restrained_S_all 0.991
_refine_ls_R_factor_all 0.0934
_refine_ls_R_factor_gt 0.0401
_refine_ls_shift/su_max 0.001
_refine_ls_shift/su_mean 0.000
_refine_ls_structure_factor_coef Fsqd
_refine_ls_weighting_details 'calc w=1/[\s^2^(Fo^2^)+(0.0524P)^2^+1.6981P] where P=(Fo^2^+2Fc^2^)/3'
_refine_ls_weighting_scheme calc
_refine_ls_wR_factor_gt 0.0949
_refine_ls_wR_factor_ref 0.1202
_reflns_number_gt 3138
_reflns_number_total 5545
_reflns_threshold_expression I>2\s(I)
_cod_data_source_file cc9001394_si_002.cif
_cod_data_source_block I
_cod_depositor_comments
;
The following automatic conversions were performed:

'_symmetry_cell_setting' value 'Orthorhombic' changed to
'orthorhombic' according to
/home/saulius/struct/CIF-dictionaries/cif_core.dic dictionary named
'cif_core.dic' version 2.4.2 from
2011-04-26.

'_exptl_absorpt_correction_type' value 'Multi-scan'
changed to 'multi-scan' according to
/home/saulius/struct/CIF-dictionaries/cif_core.dic dictionary named
'cif_core.dic' version 2.4.2 from 2011-04-26.

Automatic conversion script
Id: cif_fix_values 1715 2011-07-08 13:25:40Z adriana 
;
_cod_database_code 1502638

loop_
_symmetry_equiv_pos_as_xyz
'x, y, z'
'-x+1/2, -y, z+1/2'
'-x, y+1/2, -z+1/2'
'x+1/2, -y+1/2, -z'
'-x, -y, -z'
'x-1/2, y, -z-1/2'
'x, -y-1/2, z-1/2'
'-x-1/2, y-1/2, z'

loop_
_atom_site_type_symbol
_atom_site_label
_atom_site_fract_x
_atom_site_fract_y
_atom_site_fract_z
_atom_site_U_iso_or_equiv
_atom_site_adp_type
_atom_site_calc_flag
_atom_site_refinement_flags
_atom_site_occupancy
Br Br1 0.24258(2) 0.41762(4) 0.228490(11) 0.07539(16) Uani d . 1
N N1 0.40577(13) 0.47359(16) 0.56512(7) 0.0397(4) Uani d . 1
C C2 0.41263(15) 0.3612(2) 0.54258(9) 0.0385(5) Uani d . 1
C C3 0.38681(16) 0.3440(2) 0.48975(9) 0.0399(5) Uani d . 1
C C4 0.35912(16) 0.4449(2) 0.45926(9) 0.0391(5) Uani d . 1
C C5 0.35655(16) 0.5595(2) 0.48331(9) 0.0426(5) Uani d . 1
H H5 0.3406 0.6298 0.4641 0.051 Uiso calc R 1
C C6 0.37776(15) 0.5701(2) 0.53619(9) 0.0387(5) Uani d . 1
C C7 0.44948(15) 0.2632(2) 0.57570(9) 0.0400(5) Uani d . 1
C C8 0.44917(15) 0.2595(2) 0.63245(9) 0.0402(5) Uani d . 1
C C9 0.41165(18) 0.3326(2) 0.67203(10) 0.0490(6) Uani d . 1
H H9 0.3769 0.4021 0.6637 0.059 Uiso calc R 1
C C10 0.4265(2) 0.3010(3) 0.72342(10) 0.0591(7) Uani d . 1
H H10 0.4022 0.3503 0.7499 0.071 Uiso calc R 1
C C11 0.4771(2) 0.1972(3) 0.73681(11) 0.0640(8) Uani d . 1
H H11 0.4861 0.1783 0.7721 0.077 Uiso calc R 1
C C12 0.5139(2) 0.1223(3) 0.69920(11) 0.0596(7) Uani d . 1
H H12 0.5473 0.0521 0.7082 0.072 Uiso calc R 1
C C13 0.49973(16) 0.1545(2) 0.64702(10) 0.0463(6) Uani d . 1
N N14 0.52963(15) 0.09858(18) 0.60195(9) 0.0533(5) Uani d . 1
H H14 0.5626 0.0327 0.6007 0.064 Uiso calc R 1
C C15 0.49954(16) 0.1625(2) 0.55983(10) 0.0485(6) Uani d . 1
H H15 0.5111 0.1413 0.5250 0.058 Uiso calc R 1
C C16 0.38817(18) 0.2223(2) 0.46641(10) 0.0480(6) Uani d . 1
N N17 0.38837(19) 0.1271(2) 0.44684(10) 0.0694(7) Uani d . 1
C C18 0.33250(16) 0.4340(2) 0.40326(9) 0.0403(5) Uani d . 1
C C19 0.26769(17) 0.3498(2) 0.38682(10) 0.0504(6) Uani d . 1
H H19 0.2413 0.2960 0.4110 0.060 Uiso calc R 1
C C20 0.24170(18) 0.3450(2) 0.33465(11) 0.0530(7) Uani d . 1
H H20 0.1982 0.2879 0.3237 0.064 Uiso calc R 1
C C21 0.28003(18) 0.4241(2) 0.29947(10) 0.0481(6) Uani d . 1
C C22 0.34485(19) 0.5078(3) 0.31444(10) 0.0562(7) Uani d . 1
H H22 0.3712 0.5608 0.2899 0.067 Uiso calc R 1
C C23 0.37058(19) 0.5126(2) 0.36651(10) 0.0523(6) Uani d . 1
H H23 0.4143 0.5697 0.3770 0.063 Uiso calc R 1
C C24 0.36885(16) 0.6912(2) 0.56355(9) 0.0410(5) Uani d . 1
N N25 0.33924(15) 0.78608(18) 0.53415(8) 0.0516(5) Uani d . 1
C C26 0.32987(19) 0.8957(2) 0.55752(12) 0.0562(7) Uani d . 1
H H26 0.3101 0.9624 0.5373 0.067 Uiso calc R 1
C C27 0.3474(2) 0.9165(2) 0.60946(12) 0.0595(7) Uani d . 1
H H27 0.3388 0.9947 0.6243 0.071 Uiso calc R 1
C C28 0.3779(3) 0.8194(3) 0.63905(12) 0.0756(9) Uani d . 1
H H28 0.3908 0.8304 0.6746 0.091 Uiso calc R 1
C C29 0.3895(2) 0.7051(2) 0.61584(10) 0.0624(8) Uani d . 1
H H29 0.4110 0.6381 0.6353 0.075 Uiso calc R 1

loop_
_atom_site_aniso_label
_atom_site_aniso_U_11
_atom_site_aniso_U_22
_atom_site_aniso_U_33
_atom_site_aniso_U_12
_atom_site_aniso_U_13
_atom_site_aniso_U_23
Br1 0.0741(2) 0.1126(3) 0.03942(16) 0.02193(18) -0.00909(13) 0.00200(15)
N1 0.0451(11) 0.0356(10) 0.0385(10) 0.0036(8) 0.0000(8) 0.0014(8)
C2 0.0390(13) 0.0360(12) 0.0403(12) 0.0018(9) 0.0016(10) 0.0024(10)
C3 0.0419(13) 0.0357(12) 0.0420(13) 0.0005(10) 0.0031(10) -0.0014(10)
C4 0.0422(13) 0.0380(12) 0.0370(12) 0.0002(10) 0.0033(10) 0.0030(10)
C5 0.0528(14) 0.0342(12) 0.0408(13) 0.0033(10) -0.0002(10) 0.0050(10)
C6 0.0411(12) 0.0357(11) 0.0395(12) 0.0005(9) 0.0029(10) 0.0020(10)
C7 0.0410(13) 0.0346(11) 0.0444(13) 0.0009(10) -0.0015(10) 0.0008(10)
C8 0.0428(13) 0.0337(11) 0.0442(13) -0.0045(10) -0.0066(10) 0.0054(10)
C9 0.0578(16) 0.0416(13) 0.0477(14) -0.0040(12) 0.0001(12) 0.0020(11)
C10 0.0737(19) 0.0608(17) 0.0427(15) -0.0128(14) -0.0027(13) 0.0005(12)
C11 0.074(2) 0.0704(19) 0.0475(15) -0.0201(16) -0.0152(14) 0.0149(14)
C12 0.0648(18) 0.0527(15) 0.0613(17) -0.0053(13) -0.0194(14) 0.0189(14)
C13 0.0463(14) 0.0390(13) 0.0537(15) -0.0028(10) -0.0091(12) 0.0059(11)
N14 0.0550(13) 0.0400(11) 0.0648(14) 0.0130(10) -0.0099(11) 0.0043(10)
C15 0.0511(15) 0.0430(13) 0.0513(14) 0.0073(11) -0.0027(12) -0.0010(11)
C16 0.0553(15) 0.0438(14) 0.0450(14) 0.0084(11) -0.0056(11) -0.0008(11)
N17 0.0931(19) 0.0476(13) 0.0675(16) 0.0163(12) -0.0173(14) -0.0139(12)
C18 0.0479(14) 0.0375(12) 0.0354(11) 0.0036(10) 0.0013(10) 0.0011(10)
C19 0.0563(16) 0.0490(14) 0.0458(14) -0.0095(12) -0.0059(12) 0.0126(11)
C20 0.0556(16) 0.0533(15) 0.0502(15) -0.0060(12) -0.0131(12) 0.0009(12)
C21 0.0544(15) 0.0538(14) 0.0360(12) 0.0118(13) -0.0038(11) 0.0011(11)
C22 0.0705(18) 0.0571(16) 0.0412(14) -0.0020(14) 0.0107(13) 0.0090(12)
C23 0.0626(17) 0.0472(14) 0.0472(14) -0.0133(12) 0.0042(12) 0.0015(12)
C24 0.0433(13) 0.0354(12) 0.0442(13) 0.0003(10) 0.0044(10) 0.0021(10)
N25 0.0663(14) 0.0373(10) 0.0511(13) 0.0095(10) -0.0024(11) -0.0019(9)
C26 0.0650(18) 0.0387(13) 0.0648(18) 0.0103(12) 0.0007(14) 0.0007(12)
C27 0.0716(18) 0.0421(14) 0.0647(18) 0.0018(13) 0.0102(14) -0.0117(13)
C28 0.122(3) 0.0565(18) 0.0484(17) 0.0025(18) -0.0037(17) -0.0114(14)
C29 0.099(2) 0.0438(14) 0.0446(15) 0.0048(14) -0.0079(15) 0.0001(12)

loop_
_atom_type_symbol
_atom_type_description
_atom_type_scat_dispersion_real
_atom_type_scat_dispersion_imag
_atom_type_scat_source
C C 0.0033 0.0016 'International Tables Vol C Tables 4.2.6.8 and 6.1.1.4'
H H 0.0000 0.0000 'International Tables Vol C Tables 4.2.6.8 and 6.1.1.4'
N N 0.0061 0.0033 'International Tables Vol C Tables 4.2.6.8 and 6.1.1.4'
Cl Cl 0.1484 0.1585 'International Tables Vol C Tables 4.2.6.8 and 6.1.1.4'
Br Br -0.2901 2.4595 'International Tables Vol C Tables 4.2.6.8 and 6.1.1.4'

loop_
_geom_angle_atom_site_label_1
_geom_angle_atom_site_label_2
_geom_angle_atom_site_label_3
_geom_angle
C6 N1 C2 119.15(19)
N1 C2 C3 120.32(19)
N1 C2 C7 115.66(19)
C3 C2 C7 124.0(2)
C4 C3 C2 120.5(2)
C4 C3 C16 118.8(2)
C2 C3 C16 120.6(2)
C5 C4 C3 117.2(2)
C5 C4 C18 119.4(2)
C3 C4 C18 123.4(2)
C4 C5 C6 119.9(2)
C4 C5 H5 120.0
C6 C5 H5 120.0
N1 C6 C5 122.7(2)
N1 C6 C24 116.8(2)
C5 C6 C24 120.5(2)
C15 C7 C8 105.9(2)
C15 C7 C2 127.0(2)
C8 C7 C2 126.7(2)
C9 C8 C13 118.3(2)
C9 C8 C7 135.1(2)
C13 C8 C7 106.5(2)
C10 C9 C8 119.1(2)
C10 C9 H9 120.4
C8 C9 H9 120.4
C9 C10 C11 121.4(3)
C9 C10 H10 119.3
C11 C10 H10 119.3
C12 C11 C10 121.2(3)
C12 C11 H11 119.4
C10 C11 H11 119.4
C11 C12 C13 117.6(3)
C11 C12 H12 121.2
C13 C12 H12 121.2
N14 C13 C12 130.1(2)
N14 C13 C8 107.7(2)
C12 C13 C8 122.2(2)
C15 N14 C13 109.6(2)
C15 N14 H14 125.2
C13 N14 H14 125.2
N14 C15 C7 110.2(2)
N14 C15 H15 124.9
C7 C15 H15 124.9
N17 C16 C3 178.4(3)
C23 C18 C19 118.5(2)
C23 C18 C4 119.7(2)
C19 C18 C4 121.7(2)
C18 C19 C20 120.5(2)
C18 C19 H19 119.8
C20 C19 H19 119.8
C21 C20 C19 119.6(2)
C21 C20 H20 120.2
C19 C20 H20 120.2
C20 C21 C22 121.3(2)
C20 C21 Br1 119.0(2)
C22 C21 Br1 119.64(19)
C21 C22 C23 119.0(2)
C21 C22 H22 120.5
C23 C22 H22 120.5
C22 C23 C18 121.1(2)
C22 C23 H23 119.5
C18 C23 H23 119.5
N25 C24 C29 122.0(2)
N25 C24 C6 115.9(2)
C29 C24 C6 122.1(2)
C26 N25 C24 117.4(2)
N25 C26 C27 124.0(2)
N25 C26 H26 118.0
C27 C26 H26 118.0
C28 C27 C26 118.1(2)
C28 C27 H27 120.9
C26 C27 H27 120.9
C27 C28 C29 119.2(3)
C27 C28 H28 120.4
C29 C28 H28 120.4
C24 C29 C28 119.1(3)
C24 C29 H29 120.4
C28 C29 H29 120.4

loop_
_geom_bond_atom_site_label_1
_geom_bond_atom_site_label_2
_geom_bond_distance
Br1 C21 1.888(2)
N1 C6 1.336(3)
N1 C2 1.341(3)
C2 C3 1.408(3)
C2 C7 1.453(3)
C3 C4 1.394(3)
C3 C16 1.437(3)
C4 C5 1.376(3)
C4 C18 1.482(3)
C5 C6 1.385(3)
C5 H5 0.9300
C6 C24 1.481(3)
C7 C15 1.371(3)
C7 C8 1.443(3)
C8 C9 1.391(3)
C8 C13 1.403(3)
C9 C10 1.368(3)
C9 H9 0.9300
C10 C11 1.383(4)
C10 H10 0.9300
C11 C12 1.363(4)
C11 H11 0.9300
C12 C13 1.387(3)
C12 H12 0.9300
C13 N14 1.367(3)
N14 C15 1.347(3)
N14 H14 0.8600
C15 H15 0.9300
C16 N17 1.138(3)
C18 C23 1.379(3)
C18 C19 1.381(3)
C19 C20 1.382(3)
C19 H19 0.9300
C20 C21 1.357(4)
C20 H20 0.9300
C21 C22 1.367(4)
C22 C23 1.378(3)
C22 H22 0.9300
C23 H23 0.9300
C24 N25 1.338(3)
C24 C29 1.372(3)
N25 C26 1.327(3)
C26 C27 1.364(4)
C26 H26 0.9300
C27 C28 1.363(4)
C27 H27 0.9300
C28 C29 1.373(4)
C28 H28 0.9300
C29 H29 0.9300

loop_
_geom_hbond_atom_site_label_D
_geom_hbond_atom_site_label_H
_geom_hbond_atom_site_label_A
_geom_hbond_site_symmetry_A
_geom_hbond_distance_DH
_geom_hbond_distance_HA
_geom_hbond_distance_DA
_geom_hbond_angle_DHA
N14 H14 N17 5_656 0.86 2.22 2.980(3) 147.3

loop_
_geom_torsion_atom_site_label_1
_geom_torsion_atom_site_label_2
_geom_torsion_atom_site_label_3
_geom_torsion_atom_site_label_4
_geom_torsion
C6 N1 C2 C3 -2.8(3)
C6 N1 C2 C7 175.9(2)
N1 C2 C3 C4 4.0(3)
C7 C2 C3 C4 -174.6(2)
N1 C2 C3 C16 -175.8(2)
C7 C2 C3 C16 5.6(4)
C2 C3 C4 C5 -1.3(3)
C16 C3 C4 C5 178.4(2)
C2 C3 C4 C18 179.0(2)
C16 C3 C4 C18 -1.3(3)
C3 C4 C5 C6 -2.3(3)
C18 C4 C5 C6 177.4(2)
C2 N1 C6 C5 -1.0(3)
C2 N1 C6 C24 178.2(2)
C4 C5 C6 N1 3.6(4)
C4 C5 C6 C24 -175.5(2)
N1 C2 C7 C15 -149.1(2)
C3 C2 C7 C15 29.6(4)
N1 C2 C7 C8 23.7(3)
C3 C2 C7 C8 -157.7(2)
C15 C7 C8 C9 -179.9(3)
C2 C7 C8 C9 6.1(4)
C15 C7 C8 C13 -0.3(3)
C2 C7 C8 C13 -174.2(2)
C13 C8 C9 C10 1.1(4)
C7 C8 C9 C10 -179.3(3)
C8 C9 C10 C11 -0.8(4)
C9 C10 C11 C12 -0.1(4)
C10 C11 C12 C13 0.7(4)
C11 C12 C13 N14 178.6(3)
C11 C12 C13 C8 -0.3(4)
C9 C8 C13 N14 -179.7(2)
C7 C8 C13 N14 0.6(3)
C9 C8 C13 C12 -0.6(4)
C7 C8 C13 C12 179.7(2)
C12 C13 N14 C15 -179.7(3)
C8 C13 N14 C15 -0.7(3)
C13 N14 C15 C7 0.5(3)
C8 C7 C15 N14 -0.2(3)
C2 C7 C15 N14 173.8(2)
C4 C3 C16 N17 -4(11)
C2 C3 C16 N17 18E1(10)
C5 C4 C18 C23 50.8(3)
C3 C4 C18 C23 -129.5(3)
C5 C4 C18 C19 -126.8(3)
C3 C4 C18 C19 52.9(3)
C23 C18 C19 C20 -0.1(4)
C4 C18 C19 C20 177.5(2)
C18 C19 C20 C21 -0.3(4)
C19 C20 C21 C22 0.8(4)
C19 C20 C21 Br1 -179.2(2)
C20 C21 C22 C23 -0.8(4)
Br1 C21 C22 C23 179.1(2)
C21 C22 C23 C18 0.4(4)
C19 C18 C23 C22 0.0(4)
C4 C18 C23 C22 -177.7(2)
N1 C6 C24 N25 -178.9(2)
C5 C6 C24 N25 0.3(3)
N1 C6 C24 C29 1.0(4)
C5 C6 C24 C29 -179.8(3)
C29 C24 N25 C26 -0.3(4)
C6 C24 N25 C26 179.5(2)
C24 N25 C26 C27 -0.9(4)
N25 C26 C27 C28 1.2(5)
C26 C27 C28 C29 -0.2(5)
N25 C24 C29 C28 1.2(4)
C6 C24 C29 C28 -178.7(3)
C27 C28 C29 C24 -0.9(5)

loop_
_cod_related_entry_id
_cod_related_entry_database
_cod_related_entry_code
1 ChemSpider 24741580
